data_7160886
loop_
_publ_author_name
'Gapare, Rosinah Liandrah'
'Diaz-Rodriguez, Roberto M'
'Williams, Victoria A.'
'Atwood, Mark'
'Cotnam, Michael J.'
'Hilborn, James W.'
'Johnson, Erin R.'
'Robertson, Katherine N.'
'Thompson, Alison'

_publ_section_title
;
 Reactivity of an aza-dipyrrin and an aza-BODIPY motif bearing two
 2-pyridyl units: an emissive NNN binding pocket.
;
_journal_issue 45
_journal_name_full 'Organic &amp; biomolecular chemistry'
_journal_page_first 10391
_journal_page_last 10397
_journal_paper_doi 10.1039/d5ob01628b
_journal_volume 23
_journal_year 2025
_chemical_formula_moiety 'C30 H21 N5'
_chemical_formula_sum 'C30 H21 N5'
_chemical_formula_weight 451.52
_chemical_name_common 'beta-2-pyridyl aza-dipyrrin'
_chemical_name_systematic N-[5-phenyl-3-(2-pyridyl)-2H-pyrrol-2-ylidene]-3-(2-pyridyl)-1H-pyrrol-2-amine
_space_group_crystal_system monoclinic
_space_group_IT_number 14
_space_group_name_Hall '-P 2yn'
_space_group_name_H-M_alt 'P 1 21/n 1'
_atom_sites_solution_hydrogens mixed
_atom_sites_solution_primary dual
_audit_creation_date 2025-10-07
_audit_creation_method
;
Olex2 1.5
(compiled 2025.07.13 svn.rb7424aed for OlexSys, GUI svn.r7314)
;
_audit_update_record
;
2025-10-09 deposited with the CCDC.	2025-10-27 downloaded from the CCDC.
;
_cell_angle_alpha 90
_cell_angle_beta 103.447(2)
_cell_angle_gamma 90
_cell_formula_units_Z 4
_cell_length_a 11.1073(11)
_cell_length_b 13.2874(12)
_cell_length_c 15.8308(15)
_cell_measurement_reflns_used 6013
_cell_measurement_temperature 200.05
_cell_measurement_theta_max 26.392
_cell_measurement_theta_min 2.43
_cell_volume 2272.4(4)
_computing_cell_refinement 'SAINT V8.38A (Bruker, 2018)'
_computing_data_reduction 'SAINT V8.38A (Bruker, 2018)'
_computing_molecular_graphics 'Olex2 1.5 (Dolomanov et al., 2009)'
_computing_publication_material 'Olex2 1.5 (Dolomanov et al., 2009)'
_computing_structure_refinement 'SHELXL 2018/3 (Sheldrick, 2015)'
_computing_structure_solution 'SHELXT 2014/5 (Sheldrick, 2014)'
_diffrn_ambient_temperature 200.05
_diffrn_measured_fraction_theta_full 0.983
_diffrn_measured_fraction_theta_max 0.976
_diffrn_measurement_device_type 'Bruker APEX-II CCD'
_diffrn_measurement_method '\f and \w scans'
_diffrn_radiation_type MoK\a
_diffrn_radiation_wavelength 0.71073
_diffrn_reflns_av_R_equivalents 0.0494
_diffrn_reflns_av_unetI/netI 0.0516
_diffrn_reflns_Laue_measured_fraction_full 0.983
_diffrn_reflns_Laue_measured_fraction_max 0.976
_diffrn_reflns_limit_h_max 9
_diffrn_reflns_limit_h_min -13
_diffrn_reflns_limit_k_max 16
_diffrn_reflns_limit_k_min -16
_diffrn_reflns_limit_l_max 19
_diffrn_reflns_limit_l_min -18
_diffrn_reflns_number 21707
_diffrn_reflns_point_group_measured_fraction_full 0.983
_diffrn_reflns_point_group_measured_fraction_max 0.976
_diffrn_reflns_theta_full 25.242
_diffrn_reflns_theta_max 26.369
_diffrn_reflns_theta_min 2.024
_diffrn_source_current 30.0
_diffrn_source_power 1.5
_diffrn_source_voltage 50.0
_diffrn_standards_number 0
_exptl_absorpt_coefficient_mu 0.080
_exptl_absorpt_correction_T_max 0.7454
_exptl_absorpt_correction_T_min 0.6284
_exptl_absorpt_correction_type multi-scan
_exptl_absorpt_process_details
;
SADABS-2016/2 (Bruker,2016/2) was used for absorption correction.
wR2(int) was 0.0961 before and 0.0545 after correction.
The Ratio of minimum to maximum transmission is 0.8430.
The \l/2 correction factor is Not present.
;
_exptl_crystal_colour 'metallic bluish brown'
_exptl_crystal_colour_lustre metallic
_exptl_crystal_colour_modifier bluish
_exptl_crystal_colour_primary brown
_exptl_crystal_density_diffrn 1.320
_exptl_crystal_description block
_exptl_crystal_F_000 944
_exptl_crystal_preparation 'Attempted reaction of bis-(beta-2-pyridyl)azaBODIPY with Er(hfac)3(H2O)2'
_exptl_crystal_recrystallization_method
'Re-crystallisation from solvent: Diffusion of MTBE vapour into a saturated acetone solution of crude product mixture'
_exptl_crystal_size_max 0.2
_exptl_crystal_size_mid 0.175
_exptl_crystal_size_min 0.08
_refine_diff_density_max 0.215
_refine_diff_density_min -0.179
_refine_diff_density_rms 0.048
_refine_ls_extinction_coef 0.0040(8)
_refine_ls_extinction_expression Fc^*^=kFc[1+0.001xFc^2^\l^3^/sin(2\q)]^-1/4^
_refine_ls_extinction_method 'SHELXL-2018/3 (Sheldrick 2018)'
_refine_ls_goodness_of_fit_ref 1.013
_refine_ls_hydrogen_treatment mixed
_refine_ls_matrix_type full
_refine_ls_number_parameters 324
_refine_ls_number_reflns 4530
_refine_ls_number_restraints 1
_refine_ls_restrained_S_all 1.013
_refine_ls_R_factor_all 0.1131
_refine_ls_R_factor_gt 0.0539
_refine_ls_shift/su_max 0.000
_refine_ls_shift/su_mean 0.000
_refine_ls_structure_factor_coef Fsqd
_refine_ls_weighting_details 'w=1/[\s^2^(Fo^2^)+(0.0627P)^2^+0.7601P] where P=(Fo^2^+2Fc^2^)/3'
_refine_ls_weighting_scheme calc
_refine_ls_wR_factor_gt 0.1112
_refine_ls_wR_factor_ref 0.1414
_reflns_Friedel_coverage 0.000
_reflns_number_gt 2740
_reflns_number_total 4530
_reflns_threshold_expression 'I > 2\s(I)'
_cod_data_source_file d5ob01628b2.cif
_cod_data_source_block k1188_0m_a
_cod_database_code 7160886
_shelx_shelxl_version_number 2018/3
_shelx_space_group_comment
;
The symmetry employed for this shelxl refinement is uniquely defined
by the following loop, which should always be used as a source of
symmetry information in preference to the above space-group names.
They are only intended as comments.
;
_shelx_estimated_absorpt_t_max 0.994
_shelx_estimated_absorpt_t_min 0.984
_olex2_refinement_description
;
1. Fixed Uiso
 At 1.2 times of:
  All C(H) groups
 At 1.5 times of:
  All N(H) groups
2. Restrained distances
 N1-H1A \\sim N3-H1B
 with sigma of 0.02
3. Others
 Sof(H1B)=1-FVAR(1)
 Sof(H1A)=FVAR(1)
4.a Aromatic/amide H refined with riding coordinates:
 C2(H2), C7(H7), C10(H10), C11(H11), C12(H12), C13(H13), C14(H14), C16(H16),
 C17(H17), C18(H18), C19(H19), C20(H20), C22(H22), C23(H23), C24(H24), C25(H25),
  C27(H27), C28(H28), C29(H29), C30(H30)
;
_olex2_date_sample_data_collection 2022-05-15
_olex2_date_sample_submission 2022-05-14
_olex2_exptl_crystal_mounting_method 'Mounted on a 100 uM MicroLoop'
_olex2_submission_original_sample_id K1188-RDB1
_olex2_submission_special_instructions 'No special instructions were received'

loop_
_space_group_symop_operation_xyz
'x, y, z'
'-x+1/2, y+1/2, -z+1/2'
'-x, -y, -z'
'x-1/2, -y-1/2, z-1/2'

loop_
_atom_site_label
_atom_site_type_symbol
_atom_site_fract_x
_atom_site_fract_y
_atom_site_fract_z
_atom_site_U_iso_or_equiv
_atom_site_adp_type
_atom_site_occupancy
_atom_site_site_symmetry_order
_atom_site_calc_flag
_atom_site_refinement_flags_posn
_atom_site_refinement_flags_adp
_atom_site_refinement_flags_occupancy
_atom_site_disorder_assembly
_atom_site_disorder_group
N1 N 0.39119(15) 0.63003(14) 0.45832(12) 0.0348(4) Uani 1 1 d D . . . .
H1A H 0.450(4) 0.685(3) 0.470(3) 0.052 Uiso 0.46(3) 1 d D U P A 1
N2 N 0.52754(15) 0.55522(13) 0.37801(11) 0.0346(4) Uani 1 1 d . . . . .
N3 N 0.60558(16) 0.70994(14) 0.44946(12) 0.0364(5) Uani 1 1 d D . . . .
H1B H 0.532(3) 0.717(4) 0.471(3) 0.055 Uiso 0.54(3) 1 d D U P A 2
N4 N 0.20926(16) 0.34703(15) 0.31052(13) 0.0451(5) Uani 1 1 d . . . . .
N5 N 0.90079(16) 0.56965(14) 0.32040(12) 0.0401(5) Uani 1 1 d . . . . .
C1 C 0.28045(18) 0.60597(16) 0.47332(14) 0.0329(5) Uani 1 1 d . . . . .
C2 C 0.23924(19) 0.51311(16) 0.43106(14) 0.0352(5) Uani 1 1 d . . . . .
H2 H 0.163767 0.479743 0.431587 0.042 Uiso 1 1 calc R U . . .
C3 C 0.32761(18) 0.48036(16) 0.38953(14) 0.0330(5) Uani 1 1 d . . . . .
C4 C 0.42413(18) 0.55526(15) 0.40658(14) 0.0322(5) Uani 1 1 d . . . . .
C5 C 0.61339(18) 0.62666(16) 0.39818(14) 0.0324(5) Uani 1 1 d . . . . .
C6 C 0.73189(18) 0.62827(16) 0.37636(14) 0.0325(5) Uani 1 1 d . . . . .
C7 C 0.79302(19) 0.71119(16) 0.41769(14) 0.0354(5) Uani 1 1 d . . . . .
H7 H 0.874728 0.731428 0.416733 0.043 Uiso 1 1 calc R U . . .
C8 C 0.71299(18) 0.76118(16) 0.46193(14) 0.0340(5) Uani 1 1 d . . . . .
C9 C 0.22089(18) 0.66859(16) 0.52670(14) 0.0339(5) Uani 1 1 d . . . . .
C10 C 0.10706(19) 0.64201(18) 0.54291(15) 0.0395(6) Uani 1 1 d . . . . .
H10 H 0.066008 0.583095 0.516950 0.047 Uiso 1 1 calc R U . . .
C11 C 0.0532(2) 0.70022(19) 0.59621(16) 0.0454(6) Uani 1 1 d . . . . .
H11 H -0.024089 0.680905 0.607121 0.054 Uiso 1 1 calc R U . . .
C12 C 0.1115(2) 0.78664(19) 0.63382(17) 0.0477(6) Uani 1 1 d . . . . .
H12 H 0.074895 0.826218 0.671111 0.057 Uiso 1 1 calc R U . . .
C13 C 0.2226(2) 0.81506(19) 0.61707(17) 0.0501(6) Uani 1 1 d . . . . .
H13 H 0.262205 0.874889 0.642256 0.060 Uiso 1 1 calc R U . . .
C14 C 0.2769(2) 0.75724(18) 0.56394(16) 0.0436(6) Uani 1 1 d . . . . .
H14 H 0.353473 0.777893 0.552485 0.052 Uiso 1 1 calc R U . . .
C15 C 0.7329(2) 0.85501(16) 0.51099(14) 0.0377(5) Uani 1 1 d . . . . .
C16 C 0.6398(2) 0.8992(2) 0.54363(18) 0.0551(7) Uani 1 1 d . . . . .
H16 H 0.560969 0.867758 0.533937 0.066 Uiso 1 1 calc R U . . .
C17 C 0.6602(3) 0.9879(2) 0.58987(19) 0.0637(8) Uani 1 1 d . . . . .
H17 H 0.595603 1.016470 0.612283 0.076 Uiso 1 1 calc R U . . .
C18 C 0.7722(3) 1.0351(2) 0.60376(19) 0.0631(8) Uani 1 1 d . . . . .
H18 H 0.785486 1.096663 0.635066 0.076 Uiso 1 1 calc R U . . .
C19 C 0.8655(3) 0.9927(2) 0.5720(2) 0.0663(8) Uani 1 1 d . . . . .
H19 H 0.943908 1.024984 0.581784 0.080 Uiso 1 1 calc R U . . .
C20 C 0.8463(2) 0.90362(19) 0.52603(17) 0.0520(7) Uani 1 1 d . . . . .
H20 H 0.911613 0.875217 0.504392 0.062 Uiso 1 1 calc R U . . .
C21 C 0.32286(18) 0.38753(16) 0.33840(14) 0.0330(5) Uani 1 1 d . . . . .
C22 C 0.4274(2) 0.34324(17) 0.32088(15) 0.0396(6) Uani 1 1 d . . . . .
H22 H 0.506613 0.372539 0.342363 0.048 Uiso 1 1 calc R U . . .
C23 C 0.4155(2) 0.25643(18) 0.27211(16) 0.0458(6) Uani 1 1 d . . . . .
H23 H 0.486184 0.225637 0.258942 0.055 Uiso 1 1 calc R U . . .
C24 C 0.2998(2) 0.21500(18) 0.24274(17) 0.0487(6) Uani 1 1 d . . . . .
H24 H 0.288562 0.155226 0.208884 0.058 Uiso 1 1 calc R U . . .
C25 C 0.2014(2) 0.26255(19) 0.26381(17) 0.0518(7) Uani 1 1 d . . . . .
H25 H 0.121751 0.233364 0.243771 0.062 Uiso 1 1 calc R U . . .
C26 C 0.77971(19) 0.55812(16) 0.32103(14) 0.0328(5) Uani 1 1 d . . . . .
C27 C 0.7066(2) 0.48554(17) 0.27052(15) 0.0395(6) Uani 1 1 d . . . . .
H27 H 0.621660 0.479308 0.271269 0.047 Uiso 1 1 calc R U . . .
C28 C 0.7579(2) 0.42278(19) 0.21944(16) 0.0474(6) Uani 1 1 d . . . . .
H28 H 0.708840 0.372536 0.184906 0.057 Uiso 1 1 calc R U . . .
C29 C 0.8810(2) 0.43341(19) 0.21880(16) 0.0472(6) Uani 1 1 d . . . . .
H29 H 0.918880 0.390786 0.184291 0.057 Uiso 1 1 calc R U . . .
C30 C 0.9475(2) 0.50772(18) 0.26970(16) 0.0444(6) Uani 1 1 d . . . . .
H30 H 1.032208 0.515491 0.268743 0.053 Uiso 1 1 calc R U . . .

loop_
_atom_site_aniso_label
_atom_site_aniso_U_11
_atom_site_aniso_U_22
_atom_site_aniso_U_33
_atom_site_aniso_U_23
_atom_site_aniso_U_13
_atom_site_aniso_U_12
N1 0.0346(9) 0.0359(11) 0.0343(11) -0.0012(9) 0.0088(8) -0.0012(8)
N2 0.0346(9) 0.0347(11) 0.0345(11) 0.0019(8) 0.0080(8) -0.0009(8)
N3 0.0375(10) 0.0342(11) 0.0376(11) -0.0032(9) 0.0088(8) -0.0041(8)
N4 0.0388(10) 0.0426(12) 0.0535(13) -0.0111(10) 0.0101(9) -0.0064(9)
N5 0.0376(10) 0.0425(12) 0.0420(12) -0.0018(9) 0.0127(9) 0.0006(8)
C1 0.0361(11) 0.0312(13) 0.0314(13) 0.0023(10) 0.0079(9) -0.0009(9)
C2 0.0352(11) 0.0343(13) 0.0369(13) 0.0000(10) 0.0100(10) -0.0026(9)
C3 0.0354(11) 0.0334(13) 0.0292(12) 0.0011(10) 0.0054(9) -0.0003(9)
C4 0.0337(11) 0.0315(12) 0.0317(13) -0.0012(10) 0.0081(9) -0.0004(9)
C5 0.0337(10) 0.0311(12) 0.0315(12) 0.0016(10) 0.0056(9) -0.0028(9)
C6 0.0353(11) 0.0331(12) 0.0294(12) 0.0020(10) 0.0082(9) 0.0004(9)
C7 0.0353(11) 0.0343(13) 0.0370(13) 0.0024(10) 0.0092(9) -0.0028(9)
C8 0.0395(12) 0.0304(12) 0.0314(13) 0.0022(10) 0.0070(9) -0.0026(9)
C9 0.0367(11) 0.0345(13) 0.0298(12) 0.0012(10) 0.0063(9) 0.0002(9)
C10 0.0388(12) 0.0403(14) 0.0396(14) -0.0044(11) 0.0094(10) -0.0050(10)
C11 0.0382(12) 0.0522(16) 0.0471(15) -0.0012(13) 0.0126(11) -0.0005(11)
C12 0.0448(13) 0.0531(16) 0.0478(16) -0.0095(13) 0.0159(11) 0.0042(11)
C13 0.0497(14) 0.0454(15) 0.0577(17) -0.0179(13) 0.0176(12) -0.0067(11)
C14 0.0399(12) 0.0440(15) 0.0491(16) -0.0091(12) 0.0148(11) -0.0066(11)
C15 0.0459(13) 0.0318(13) 0.0339(13) 0.0010(10) 0.0065(10) -0.0028(10)
C16 0.0611(16) 0.0470(16) 0.0634(18) -0.0140(14) 0.0269(14) -0.0101(13)
C17 0.081(2) 0.0503(18) 0.069(2) -0.0193(15) 0.0350(16) -0.0057(15)
C18 0.087(2) 0.0440(17) 0.0577(19) -0.0161(14) 0.0147(16) -0.0107(15)
C19 0.0630(17) 0.0529(18) 0.079(2) -0.0172(16) 0.0079(16) -0.0156(14)
C20 0.0481(14) 0.0427(15) 0.0642(18) -0.0111(13) 0.0107(12) -0.0072(12)
C21 0.0356(11) 0.0307(12) 0.0326(13) -0.0005(10) 0.0078(9) -0.0027(9)
C22 0.0396(12) 0.0347(13) 0.0444(14) -0.0018(11) 0.0093(10) 0.0006(10)
C23 0.0483(13) 0.0382(14) 0.0513(16) -0.0032(12) 0.0125(11) 0.0065(11)
C24 0.0576(15) 0.0361(14) 0.0491(16) -0.0117(12) 0.0054(12) 0.0011(12)
C25 0.0467(13) 0.0463(16) 0.0593(18) -0.0165(13) 0.0056(12) -0.0078(12)
C26 0.0350(11) 0.0338(13) 0.0300(12) 0.0042(10) 0.0083(9) -0.0007(9)
C27 0.0383(11) 0.0412(14) 0.0402(14) -0.0037(11) 0.0115(10) -0.0056(10)
C28 0.0523(14) 0.0442(15) 0.0471(16) -0.0119(12) 0.0142(12) -0.0058(11)
C29 0.0522(14) 0.0462(16) 0.0461(15) -0.0045(12) 0.0175(12) 0.0070(11)
C30 0.0403(12) 0.0482(15) 0.0469(15) 0.0016(12) 0.0145(11) 0.0038(11)

loop_
_atom_type_symbol
_atom_type_description
_atom_type_scat_dispersion_real
_atom_type_scat_dispersion_imag
_atom_type_scat_source
C C 0.0033 0.0016 'International Tables Vol C Tables 4.2.6.8 and 6.1.1.4'
H H 0.0000 0.0000 'International Tables Vol C Tables 4.2.6.8 and 6.1.1.4'
N N 0.0061 0.0033 'International Tables Vol C Tables 4.2.6.8 and 6.1.1.4'

loop_
_geom_angle_atom_site_label_1
_geom_angle_atom_site_label_2
_geom_angle_atom_site_label_3
_geom_angle
_geom_angle_site_symmetry_1
_geom_angle_site_symmetry_3
_geom_angle_publ_flag
C1 N1 H1A 138(3) . . ?
C1 N1 C4 108.14(18) . . ?
C4 N1 H1A 113(3) . . ?
C4 N2 C5 123.10(19) . . ?
C5 N3 H1B 117(3) . . ?
C8 N3 H1B 134(3) . . ?
C8 N3 C5 108.37(17) . . ?
C25 N4 C21 116.92(19) . . ?
C30 N5 C26 117.35(19) . . ?
N1 C1 C2 109.25(18) . . ?
N1 C1 C9 121.77(19) . . ?
C2 C1 C9 128.97(18) . . ?
C1 C2 H2 125.9 . . ?
C3 C2 C1 108.14(18) . . ?
C3 C2 H2 125.9 . . ?
C2 C3 C4 105.96(18) . . ?
C2 C3 C21 126.27(19) . . ?
C4 C3 C21 127.77(18) . . ?
N1 C4 C3 108.52(17) . . ?
N2 C4 N1 124.59(19) . . ?
N2 C4 C3 126.89(19) . . ?
N2 C5 N3 124.80(18) . . ?
N2 C5 C6 126.8(2) . . ?
N3 C5 C6 108.32(18) . . ?
C5 C6 C26 128.01(19) . . ?
C7 C6 C5 106.00(19) . . ?
C7 C6 C26 125.98(19) . . ?
C6 C7 H7 125.9 . . ?
C6 C7 C8 108.24(18) . . ?
C8 C7 H7 125.9 . . ?
N3 C8 C7 109.04(19) . . ?
N3 C8 C15 121.97(19) . . ?
C7 C8 C15 128.94(19) . . ?
C10 C9 C1 121.2(2) . . ?
C10 C9 C14 118.1(2) . . ?
C14 C9 C1 120.71(19) . . ?
C9 C10 H10 119.6 . . ?
C11 C10 C9 120.8(2) . . ?
C11 C10 H10 119.6 . . ?
C10 C11 H11 119.9 . . ?
C10 C11 C12 120.2(2) . . ?
C12 C11 H11 119.9 . . ?
C11 C12 H12 120.1 . . ?
C13 C12 C11 119.8(2) . . ?
C13 C12 H12 120.1 . . ?
C12 C13 H13 119.8 . . ?
C12 C13 C14 120.3(2) . . ?
C14 C13 H13 119.8 . . ?
C9 C14 H14 119.6 . . ?
C13 C14 C9 120.8(2) . . ?
C13 C14 H14 119.6 . . ?
C16 C15 C8 121.7(2) . . ?
C20 C15 C8 120.6(2) . . ?
C20 C15 C16 117.7(2) . . ?
C15 C16 H16 119.5 . . ?
C17 C16 C15 121.0(2) . . ?
C17 C16 H16 119.5 . . ?
C16 C17 H17 119.7 . . ?
C18 C17 C16 120.6(3) . . ?
C18 C17 H17 119.7 . . ?
C17 C18 H18 120.3 . . ?
C17 C18 C19 119.4(3) . . ?
C19 C18 H18 120.3 . . ?
C18 C19 H19 119.8 . . ?
C18 C19 C20 120.4(3) . . ?
C20 C19 H19 119.8 . . ?
C15 C20 H20 119.5 . . ?
C19 C20 C15 120.9(2) . . ?
C19 C20 H20 119.5 . . ?
N4 C21 C3 115.24(18) . . ?
N4 C21 C22 121.9(2) . . ?
C22 C21 C3 122.83(19) . . ?
C21 C22 H22 120.2 . . ?
C23 C22 C21 119.5(2) . . ?
C23 C22 H22 120.2 . . ?
C22 C23 H23 120.5 . . ?
C24 C23 C22 119.0(2) . . ?
C24 C23 H23 120.5 . . ?
C23 C24 H24 121.0 . . ?
C25 C24 C23 118.0(2) . . ?
C25 C24 H24 121.0 . . ?
N4 C25 C24 124.7(2) . . ?
N4 C25 H25 117.7 . . ?
C24 C25 H25 117.7 . . ?
N5 C26 C6 115.58(18) . . ?
N5 C26 C27 121.5(2) . . ?
C27 C26 C6 122.89(19) . . ?
C26 C27 H27 120.2 . . ?
C28 C27 C26 119.6(2) . . ?
C28 C27 H27 120.2 . . ?
C27 C28 H28 120.3 . . ?
C27 C28 C29 119.3(2) . . ?
C29 C28 H28 120.3 . . ?
C28 C29 H29 121.1 . . ?
C30 C29 C28 117.9(2) . . ?
C30 C29 H29 121.1 . . ?
N5 C30 C29 124.3(2) . . ?
N5 C30 H30 117.8 . . ?
C29 C30 H30 117.8 . . ?

loop_
_geom_bond_atom_site_label_1
_geom_bond_atom_site_label_2
_geom_bond_distance
_geom_bond_site_symmetry_2
_geom_bond_publ_flag
N1 H1A 0.97(3) . ?
N1 C1 1.344(3) . ?
N1 C4 1.390(3) . ?
N2 C4 1.329(3) . ?
N2 C5 1.331(3) . ?
N3 H1B 0.96(3) . ?
N3 C5 1.387(3) . ?
N3 C8 1.348(3) . ?
N4 C21 1.348(3) . ?
N4 C25 1.336(3) . ?
N5 C26 1.356(3) . ?
N5 C30 1.336(3) . ?
C1 C2 1.427(3) . ?
C1 C9 1.451(3) . ?
C2 H2 0.9500 . ?
C2 C3 1.373(3) . ?
C3 C4 1.442(3) . ?
C3 C21 1.470(3) . ?
C5 C6 1.437(3) . ?
C6 C7 1.377(3) . ?
C6 C26 1.461(3) . ?
C7 H7 0.9500 . ?
C7 C8 1.418(3) . ?
C8 C15 1.458(3) . ?
C9 C10 1.393(3) . ?
C9 C14 1.397(3) . ?
C10 H10 0.9500 . ?
C10 C11 1.379(3) . ?
C11 H11 0.9500 . ?
C11 C12 1.383(3) . ?
C12 H12 0.9500 . ?
C12 C13 1.374(3) . ?
C13 H13 0.9500 . ?
C13 C14 1.377(3) . ?
C14 H14 0.9500 . ?
C15 C16 1.389(3) . ?
C15 C20 1.385(3) . ?
C16 H16 0.9500 . ?
C16 C17 1.379(4) . ?
C17 H17 0.9500 . ?
C17 C18 1.365(4) . ?
C18 H18 0.9500 . ?
C18 C19 1.373(4) . ?
C19 H19 0.9500 . ?
C19 C20 1.381(4) . ?
C20 H20 0.9500 . ?
C21 C22 1.386(3) . ?
C22 H22 0.9500 . ?
C22 C23 1.377(3) . ?
C23 H23 0.9500 . ?
C23 C24 1.376(3) . ?
C24 H24 0.9500 . ?
C24 C25 1.370(3) . ?
C25 H25 0.9500 . ?
C26 C27 1.388(3) . ?
C27 H27 0.9500 . ?
C27 C28 1.374(3) . ?
C28 H28 0.9500 . ?
C28 C29 1.378(3) . ?
C29 H29 0.9500 . ?
C29 C30 1.376(3) . ?
C30 H30 0.9500 . ?

loop_
_geom_torsion_atom_site_label_1
_geom_torsion_atom_site_label_2
_geom_torsion_atom_site_label_3
_geom_torsion_atom_site_label_4
_geom_torsion
_geom_torsion_site_symmetry_1
_geom_torsion_site_symmetry_2
_geom_torsion_site_symmetry_3
_geom_torsion_site_symmetry_4
_geom_torsion_publ_flag
N1 C1 C2 C3 0.0(3) . . . . ?
N1 C1 C9 C10 -178.9(2) . . . . ?
N1 C1 C9 C14 0.6(3) . . . . ?
N2 C5 C6 C7 -174.3(2) . . . . ?
N2 C5 C6 C26 6.3(4) . . . . ?
N3 C5 C6 C7 1.8(2) . . . . ?
N3 C5 C6 C26 -177.5(2) . . . . ?
N3 C8 C15 C16 -3.4(3) . . . . ?
N3 C8 C15 C20 177.1(2) . . . . ?
N4 C21 C22 C23 1.4(4) . . . . ?
N5 C26 C27 C28 0.9(3) . . . . ?
C1 N1 C4 N2 179.0(2) . . . . ?
C1 N1 C4 C3 -0.5(2) . . . . ?
C1 C2 C3 C4 -0.3(2) . . . . ?
C1 C2 C3 C21 179.70(19) . . . . ?
C1 C9 C10 C11 177.7(2) . . . . ?
C1 C9 C14 C13 -177.8(2) . . . . ?
C2 C1 C9 C10 -0.4(4) . . . . ?
C2 C1 C9 C14 179.1(2) . . . . ?
C2 C3 C4 N1 0.5(2) . . . . ?
C2 C3 C4 N2 -179.0(2) . . . . ?
C2 C3 C21 N4 19.4(3) . . . . ?
C2 C3 C21 C22 -159.6(2) . . . . ?
C3 C21 C22 C23 -179.7(2) . . . . ?
C4 N1 C1 C2 0.3(2) . . . . ?
C4 N1 C1 C9 179.07(19) . . . . ?
C4 N2 C5 N3 -1.1(3) . . . . ?
C4 N2 C5 C6 174.4(2) . . . . ?
C4 C3 C21 N4 -160.6(2) . . . . ?
C4 C3 C21 C22 20.4(3) . . . . ?
C5 N2 C4 N1 1.9(3) . . . . ?
C5 N2 C4 C3 -178.7(2) . . . . ?
C5 N3 C8 C7 0.3(2) . . . . ?
C5 N3 C8 C15 177.87(19) . . . . ?
C5 C6 C7 C8 -1.6(2) . . . . ?
C5 C6 C26 N5 -171.8(2) . . . . ?
C5 C6 C26 C27 9.6(4) . . . . ?
C6 C7 C8 N3 0.8(3) . . . . ?
C6 C7 C8 C15 -176.5(2) . . . . ?
C6 C26 C27 C28 179.4(2) . . . . ?
C7 C6 C26 N5 9.0(3) . . . . ?
C7 C6 C26 C27 -169.6(2) . . . . ?
C7 C8 C15 C16 173.6(2) . . . . ?
C7 C8 C15 C20 -5.9(4) . . . . ?
C8 N3 C5 N2 174.9(2) . . . . ?
C8 N3 C5 C6 -1.3(2) . . . . ?
C8 C15 C16 C17 -180.0(2) . . . . ?
C8 C15 C20 C19 179.7(2) . . . . ?
C9 C1 C2 C3 -178.6(2) . . . . ?
C9 C10 C11 C12 0.5(4) . . . . ?
C10 C9 C14 C13 1.8(4) . . . . ?
C10 C11 C12 C13 0.8(4) . . . . ?
C11 C12 C13 C14 -0.8(4) . . . . ?
C12 C13 C14 C9 -0.5(4) . . . . ?
C14 C9 C10 C11 -1.8(3) . . . . ?
C15 C16 C17 C18 0.8(5) . . . . ?
C16 C15 C20 C19 0.1(4) . . . . ?
C16 C17 C18 C19 -0.8(5) . . . . ?
C17 C18 C19 C20 0.4(5) . . . . ?
C18 C19 C20 C15 -0.1(5) . . . . ?
C20 C15 C16 C17 -0.5(4) . . . . ?
C21 N4 C25 C24 0.0(4) . . . . ?
C21 C3 C4 N1 -179.5(2) . . . . ?
C21 C3 C4 N2 1.0(4) . . . . ?
C21 C22 C23 C24 -0.8(4) . . . . ?
C22 C23 C24 C25 -0.1(4) . . . . ?
C23 C24 C25 N4 0.5(4) . . . . ?
C25 N4 C21 C3 180.0(2) . . . . ?
C25 N4 C21 C22 -1.0(3) . . . . ?
C26 N5 C30 C29 -0.2(4) . . . . ?
C26 C6 C7 C8 177.8(2) . . . . ?
C26 C27 C28 C29 -0.4(4) . . . . ?
C27 C28 C29 C30 -0.3(4) . . . . ?
C28 C29 C30 N5 0.7(4) . . . . ?
C30 N5 C26 C6 -179.2(2) . . . . ?
C30 N5 C26 C27 -0.6(3) . . . . ?
